data_7119633
loop_
_publ_author_name
'Sirvent, Ana'
'Soler, Tatiana'
'Foubelo, Francisco'
'Yus, Miguel'

_publ_section_title
;
 Selective palladium(ii)-mediated oxidation of homoallylic
 N-tert-butanesulfinyl amine derivatives.
;
_journal_issue 18
_journal_name_full 'Chemical communications (Cambridge, England)'
_journal_page_first 2701
_journal_page_last 2704
_journal_paper_doi 10.1039/c7cc00826k
_journal_volume 53
_journal_year 2017
_chemical_absolute_configuration syn
_chemical_formula_moiety 'C19 H26 Br N O3 S'
_chemical_formula_sum 'C19 H26 Br N O3 S'
_chemical_formula_weight 428.38
_chemical_name_systematic
; 
 ? 
;
_space_group_IT_number 19
_symmetry_cell_setting orthorhombic
_symmetry_space_group_name_Hall 'P 2ac 2ab'
_symmetry_space_group_name_H-M 'P 21 21 21'
_atom_sites_solution_hydrogens mixed
_atom_sites_solution_primary direct
_atom_sites_solution_secondary difmap
_audit_creation_method SHELXL-97
_audit_update_record
;
2017-01-26 deposited with the CCDC.
2017-02-07 downloaded from the CCDC.
;
_cell_angle_alpha 90.00
_cell_angle_beta 90.00
_cell_angle_gamma 90.00
_cell_formula_units_Z 4
_cell_length_a 8.949(3)
_cell_length_b 14.797(4)
_cell_length_c 15.706(5)
_cell_measurement_reflns_used 1807
_cell_measurement_temperature 295(1)
_cell_measurement_theta_max 17.5
_cell_measurement_theta_min 2.6
_cell_volume 2079.8(11)
_computing_cell_refinement 'Bruker SMART V5.625'
_computing_data_collection 'Bruker SMART V5.625'
_computing_data_reduction 'Bruker SAINT V6.28A'
_computing_molecular_graphics 'SHELXTL  Rel. 6.12/V (Siemens, 1996)'
_computing_publication_material 'SHELX-97 (Sheldrick, 1997)'
_computing_structure_refinement 'SHELXL-97 (Sheldrick, 1997)'
_computing_structure_solution 'SHELXS-97 (Sheldrick, 1997)'
_diffrn_ambient_temperature 295(1)
_diffrn_measured_fraction_theta_full 0.997
_diffrn_measured_fraction_theta_max 0.997
_diffrn_measurement_device_type 'CCD area detector'
_diffrn_measurement_method 'phi and omega scans'
_diffrn_radiation_monochromator graphite
_diffrn_radiation_source 'fine-focus sealed tube'
_diffrn_radiation_type MoK\a
_diffrn_radiation_wavelength 0.71073
_diffrn_reflns_av_R_equivalents 0.0640
_diffrn_reflns_av_sigmaI/netI 0.0888
_diffrn_reflns_limit_h_max 10
_diffrn_reflns_limit_h_min -10
_diffrn_reflns_limit_k_max 17
_diffrn_reflns_limit_k_min -17
_diffrn_reflns_limit_l_max 18
_diffrn_reflns_limit_l_min -18
_diffrn_reflns_number 17494
_diffrn_reflns_theta_full 25.12
_diffrn_reflns_theta_max 25.12
_diffrn_reflns_theta_min 1.89
_exptl_absorpt_coefficient_mu 2.093
_exptl_absorpt_correction_T_max 0.8458
_exptl_absorpt_correction_T_min 0.7694
_exptl_absorpt_correction_type multi-scan
_exptl_absorpt_process_details 'Bruker/Siemens SADABS V2.03'
_exptl_crystal_colour colorless
_exptl_crystal_density_diffrn 1.368
_exptl_crystal_density_method 'not measured'
_exptl_crystal_description block
_exptl_crystal_F_000 888
_exptl_crystal_size_max 0.20
_exptl_crystal_size_mid 0.10
_exptl_crystal_size_min 0.08
_refine_diff_density_max 0.384
_refine_diff_density_min -0.244
_refine_diff_density_rms 0.044
_refine_ls_abs_structure_details 'Flack H D (1983), Acta Cryst. A39, 876-881'
_refine_ls_abs_structure_Flack 0.000(14)
_refine_ls_extinction_method none
_refine_ls_goodness_of_fit_ref 1.024
_refine_ls_hydrogen_treatment mixed
_refine_ls_matrix_type full
_refine_ls_number_parameters 233
_refine_ls_number_reflns 3704
_refine_ls_number_restraints 0
_refine_ls_restrained_S_all 1.024
_refine_ls_R_factor_all 0.0772
_refine_ls_R_factor_gt 0.0473
_refine_ls_shift/su_max 0.032
_refine_ls_shift/su_mean 0.001
_refine_ls_structure_factor_coef Fsqd
_refine_ls_weighting_details 'calc w=1/[\s^2^(Fo^2^)+(0.0000P)^2^+0.4033P] where P=(Fo^2^+2Fc^2^)/3'
_refine_ls_weighting_scheme calc
_refine_ls_wR_factor_gt 0.1104
_refine_ls_wR_factor_ref 0.1264
_reflns_number_gt 2641
_reflns_number_total 3704
_reflns_threshold_expression I>2\s(I)
_cod_data_source_file c7cc00826k2.cif
_cod_data_source_block x
_cod_depositor_comments 'Adding full bibliography for 7119633.cif.'
_cod_original_cell_volume 2079.8(10)
_cod_original_sg_symbol_H-M 'P 212121'
_cod_database_code 7119633

loop_
_symmetry_equiv_pos_as_xyz
'x, y, z'
'-x+1/2, -y, z+1/2'
'x+1/2, -y+1/2, -z'
'-x, y+1/2, -z+1/2'

loop_
_atom_site_label
_atom_site_type_symbol
_atom_site_fract_x
_atom_site_fract_y
_atom_site_fract_z
_atom_site_U_iso_or_equiv
_atom_site_adp_type
_atom_site_occupancy
_atom_site_symmetry_multiplicity
_atom_site_calc_flag
_atom_site_refinement_flags
C1 C 0.7535(4) 0.3936(3) 0.0342(3) 0.0460(10) Uani 1 1 d .
H1 H 0.7451 0.3364 0.0031 0.055 Uiso 1 1 calc R
C2 C 0.7309(5) 0.4696(3) -0.0272(3) 0.0623(12) Uani 1 1 d .
H2 H 0.7820 0.4680 -0.0787 0.075 Uiso 1 1 calc R
C3 C 0.6428(6) 0.5384(4) -0.0121(3) 0.0696(14) Uani 1 1 d .
H3 H 0.6363 0.5837 -0.0529 0.084 Uiso 1 1 calc R
C4 C 0.5533(6) 0.5480(3) 0.0663(3) 0.0647(13) Uani 1 1 d .
H4A H 0.4505 0.5315 0.0544 0.078 Uiso 1 1 calc R
H4B H 0.5545 0.6106 0.0844 0.078 Uiso 1 1 calc R
C5 C 0.6121(5) 0.4891(3) 0.1378(3) 0.0547(11) Uani 1 1 d .
H5A H 0.5396 0.4873 0.1836 0.066 Uiso 1 1 calc R
H5B H 0.7037 0.5150 0.1600 0.066 Uiso 1 1 calc R
C6 C 0.6427(4) 0.3928(3) 0.1066(3) 0.0449(10) Uani 1 1 d .
H6 H 0.5485 0.3694 0.0837 0.054 Uiso 1 1 calc R
C7 C 0.6869(4) 0.3315(3) 0.1804(3) 0.0456(10) Uani 1 1 d .
H7 H 0.7723 0.3599 0.2088 0.055 Uiso 1 1 calc R
C8 C 0.5646(5) 0.3221(3) 0.2459(3) 0.0485(11) Uani 1 1 d .
C9 C 0.5817(6) 0.3556(3) 0.3284(3) 0.0650(13) Uani 1 1 d .
H9 H 0.6686 0.3867 0.3426 0.078 Uiso 1 1 calc R
C10 C 0.4731(7) 0.3438(4) 0.3892(3) 0.0779(16) Uani 1 1 d .
H10 H 0.4878 0.3650 0.4443 0.094 Uiso 1 1 calc R
C11 C 0.3455(7) 0.3013(4) 0.3684(3) 0.0715(15) Uani 1 1 d .
Br1 Br 0.19438(9) 0.28407(6) 0.45162(5) 0.1271(4) Uani 1 1 d .
C12 C 0.3221(6) 0.2689(3) 0.2882(4) 0.0716(14) Uani 1 1 d .
H12 H 0.2329 0.2400 0.2748 0.086 Uiso 1 1 calc R
C13 C 0.4318(5) 0.2793(4) 0.2272(3) 0.0623(12) Uani 1 1 d .
H13 H 0.4158 0.2570 0.1726 0.075 Uiso 1 1 calc R
O1 O 0.9043(3) 0.3994(2) 0.07133(18) 0.0522(7) Uani 1 1 d .
C14 C 1.0180(5) 0.3711(3) 0.0232(3) 0.0563(12) Uani 1 1 d .
O2 O 1.0020(3) 0.3448(2) -0.0490(2) 0.0698(9) Uani 1 1 d .
C15 C 1.1622(5) 0.3757(4) 0.0682(3) 0.0777(16) Uani 1 1 d .
H15A H 1.2367 0.3437 0.0362 0.117 Uiso 1 1 calc R
H15B H 1.1522 0.3486 0.1235 0.117 Uiso 1 1 calc R
H15C H 1.1918 0.4377 0.0744 0.117 Uiso 1 1 calc R
N1 N 0.7349(4) 0.2421(2) 0.1528(2) 0.0515(9) Uani 1 1 d .
H1N H 0.680(6) 0.216(4) 0.120(3) 0.077 Uiso 1 1 d .
S1 S 0.90265(12) 0.20558(9) 0.17333(8) 0.0612(3) Uani 1 1 d .
O3 O 0.9790(5) 0.1820(3) 0.0928(3) 0.1059(16) Uani 1 1 d .
C16 C 0.8628(5) 0.0969(4) 0.2242(3) 0.0656(13) Uani 1 1 d .
C17 C 1.0137(7) 0.0577(4) 0.2465(4) 0.095(2) Uani 1 1 d .
H17A H 1.0004 0.0011 0.2754 0.143 Uiso 1 1 calc R
H17B H 1.0665 0.0989 0.2829 0.143 Uiso 1 1 calc R
H17C H 1.0701 0.0482 0.1953 0.143 Uiso 1 1 calc R
C18 C 0.7818(8) 0.0370(4) 0.1650(5) 0.123(3) Uani 1 1 d .
H18A H 0.7938 -0.0246 0.1827 0.184 Uiso 1 1 calc R
H18B H 0.8213 0.0444 0.1086 0.184 Uiso 1 1 calc R
H18C H 0.6776 0.0524 0.1652 0.184 Uiso 1 1 calc R
C19 C 0.7744(9) 0.1187(6) 0.3041(5) 0.134(3) Uani 1 1 d .
H19A H 0.6760 0.1385 0.2885 0.200 Uiso 1 1 calc R
H19B H 0.8241 0.1658 0.3352 0.200 Uiso 1 1 calc R
H19C H 0.7672 0.0657 0.3390 0.200 Uiso 1 1 calc R

loop_
_atom_site_aniso_label
_atom_site_aniso_U_11
_atom_site_aniso_U_22
_atom_site_aniso_U_33
_atom_site_aniso_U_23
_atom_site_aniso_U_13
_atom_site_aniso_U_12
C1 0.038(2) 0.048(2) 0.052(2) -0.002(2) 0.0001(18) 0.0001(19)
C2 0.060(3) 0.061(3) 0.066(3) 0.010(2) 0.008(2) -0.002(3)
C3 0.067(3) 0.065(3) 0.076(3) 0.019(3) 0.007(3) -0.002(3)
C4 0.064(3) 0.052(3) 0.079(3) 0.007(3) 0.006(3) 0.009(2)
C5 0.054(3) 0.047(3) 0.064(3) -0.005(2) 0.003(2) 0.003(2)
C6 0.039(2) 0.049(2) 0.047(2) -0.0035(19) -0.0010(18) -0.0055(19)
C7 0.040(2) 0.047(2) 0.050(2) -0.0050(19) -0.005(2) -0.0003(19)
C8 0.051(3) 0.045(2) 0.050(3) 0.0033(19) -0.004(2) 0.0073(19)
C9 0.069(3) 0.074(3) 0.052(3) -0.009(2) -0.007(3) 0.002(3)
C10 0.095(4) 0.088(4) 0.051(3) -0.003(3) 0.006(3) 0.015(4)
C11 0.085(4) 0.061(3) 0.069(3) 0.019(3) 0.032(3) 0.022(3)
Br1 0.1430(7) 0.1204(6) 0.1177(6) 0.0289(5) 0.0832(5) 0.0281(5)
C12 0.057(3) 0.066(4) 0.093(4) 0.003(3) 0.017(3) -0.004(3)
C13 0.052(3) 0.075(3) 0.059(3) -0.005(3) 0.006(2) -0.004(3)
O1 0.0426(15) 0.0578(17) 0.0563(17) -0.0142(14) 0.0070(14) -0.0014(15)
C14 0.043(3) 0.055(3) 0.071(3) -0.009(3) 0.011(2) -0.006(2)
O2 0.057(2) 0.093(2) 0.060(2) -0.019(2) 0.0118(17) 0.0028(17)
C15 0.044(3) 0.103(4) 0.086(4) -0.026(3) 0.001(3) -0.004(3)
N1 0.046(2) 0.050(2) 0.059(2) -0.0035(17) -0.0093(17) 0.0077(17)
S1 0.0433(6) 0.0561(7) 0.0843(8) 0.0125(7) 0.0042(6) 0.0052(6)
O3 0.100(3) 0.096(3) 0.122(3) 0.038(3) 0.061(3) 0.041(2)
C16 0.050(3) 0.063(3) 0.083(3) 0.021(3) 0.007(2) 0.006(2)
C17 0.071(4) 0.096(5) 0.118(5) 0.036(4) -0.010(3) 0.019(3)
C18 0.132(6) 0.054(3) 0.181(8) 0.010(4) -0.071(6) -0.008(4)
C19 0.139(6) 0.132(7) 0.130(6) 0.076(5) 0.063(5) 0.050(5)

loop_
_atom_type_symbol
_atom_type_description
_atom_type_scat_dispersion_real
_atom_type_scat_dispersion_imag
_atom_type_scat_source
C C 0.0033 0.0016 'International Tables Vol C Tables 4.2.6.8 and 6.1.1.4'
H H 0.0000 0.0000 'International Tables Vol C Tables 4.2.6.8 and 6.1.1.4'
N N 0.0061 0.0033 'International Tables Vol C Tables 4.2.6.8 and 6.1.1.4'
O O 0.0106 0.0060 'International Tables Vol C Tables 4.2.6.8 and 6.1.1.4'
S S 0.1246 0.1234 'International Tables Vol C Tables 4.2.6.8 and 6.1.1.4'
Br Br -0.2901 2.4595 'International Tables Vol C Tables 4.2.6.8 and 6.1.1.4'

loop_
_geom_angle_atom_site_label_1
_geom_angle_atom_site_label_2
_geom_angle_atom_site_label_3
_geom_angle
O1 C1 C2 109.6(3)
O1 C1 C6 107.7(3)
C2 C1 C6 113.7(4)
C3 C2 C1 123.4(4)
C2 C3 C4 123.6(5)
C3 C4 C5 112.0(4)
C4 C5 C6 111.1(4)
C1 C6 C7 114.0(3)
C1 C6 C5 110.6(3)
C7 C6 C5 110.9(3)
N1 C7 C8 109.4(3)
N1 C7 C6 113.0(3)
C8 C7 C6 112.7(3)
C13 C8 C9 117.1(4)
C13 C8 C7 121.5(4)
C9 C8 C7 121.4(4)
C10 C9 C8 121.5(5)
C11 C10 C9 119.5(5)
C10 C11 C12 121.3(5)
C10 C11 Br1 120.1(4)
C12 C11 Br1 118.7(5)
C11 C12 C13 119.5(5)
C8 C13 C12 121.1(4)
C14 O1 C1 117.1(3)
O2 C14 O1 122.9(4)
O2 C14 C15 124.7(4)
O1 C14 C15 112.4(4)
C7 N1 S1 120.9(3)
O3 S1 N1 109.5(2)
O3 S1 C16 104.8(2)
N1 S1 C16 101.5(2)
C18 C16 C17 110.8(5)
C18 C16 C19 113.1(6)
C17 C16 C19 110.9(5)
C18 C16 S1 110.3(4)
C17 C16 S1 105.3(3)
C19 C16 S1 106.0(4)

loop_
_geom_bond_atom_site_label_1
_geom_bond_atom_site_label_2
_geom_bond_distance
C1 O1 1.472(5)
C1 C2 1.495(6)
C1 C6 1.509(6)
C2 C3 1.309(7)
C3 C4 1.476(7)
C4 C5 1.516(7)
C5 C6 1.531(6)
C6 C7 1.524(6)
C7 N1 1.457(5)
C7 C8 1.508(6)
C8 C13 1.378(6)
C8 C9 1.397(6)
C9 C10 1.373(7)
C10 C11 1.344(8)
C11 C12 1.364(8)
C11 Br1 1.897(5)
C12 C13 1.381(6)
O1 C14 1.335(5)
C14 O2 1.208(5)
C14 C15 1.474(6)
N1 S1 1.628(4)
S1 O3 1.479(4)
S1 C16 1.831(5)
C16 C18 1.475(8)
C16 C17 1.510(7)
C16 C19 1.517(8)
